data_7102498
loop_
_publ_author_name
'Tosin, Manuela'
'M\"uller-Bunz, Helge'
'Murphy, Paul V'

_publ_section_title
;
 Synthesis and X-ray single crystal structure of a bivalent
 glycocluster.
;
_journal_issue 5
_journal_name_full 'Chemical communications (Cambridge, England)'
_journal_page_first 494
_journal_page_last 495
_journal_paper_doi 10.1039/b313934d
_journal_year 2004
_chemical_formula_sum 'C32 H38 N8 O16'
_chemical_formula_weight 790.70
_chemical_name_systematic
;
?
;
_space_group_IT_number 19
_symmetry_cell_setting orthorhombic
_symmetry_space_group_name_Hall 'P 2ac 2ab'
_symmetry_space_group_name_H-M 'P 21 21 21'
_atom_sites_solution_hydrogens geom
_atom_sites_solution_primary direct
_atom_sites_solution_secondary difmap
_audit_creation_method SHELXL-97
_cell_angle_alpha 90.00
_cell_angle_beta 90.00
_cell_angle_gamma 90.00
_cell_formula_units_Z 4
_cell_length_a 11.977(2)
_cell_length_b 15.047(3)
_cell_length_c 21.319(4)
_cell_measurement_temperature 293(2)
_cell_volume 3842.2(12)
_computing_cell_refinement 'Bruker SMART'
_computing_data_collection 'Bruker SMART'
_computing_data_reduction 'Bruker SAINT'
_computing_molecular_graphics 'Bruker SHELXTL'
_computing_publication_material 'Bruker SHELXTL'
_computing_structure_refinement 'SHELXL-97 (Sheldrick, 1997)'
_computing_structure_solution 'SHELXS-97 (Sheldrick, 1990)'
_diffrn_ambient_temperature 293(2)
_diffrn_measured_fraction_theta_full 0.998
_diffrn_measured_fraction_theta_max 0.998
_diffrn_measurement_device_type 'CCD area detector'
_diffrn_measurement_method 'phi and omega scans'
_diffrn_radiation_monochromator graphite
_diffrn_radiation_source 'fine-focus sealed tube'
_diffrn_radiation_type MoK\a
_diffrn_radiation_wavelength 0.71073
_diffrn_reflns_av_R_equivalents 0.1058
_diffrn_reflns_av_sigmaI/netI 0.1675
_diffrn_reflns_limit_h_max 10
_diffrn_reflns_limit_h_min -10
_diffrn_reflns_limit_k_max 13
_diffrn_reflns_limit_k_min -13
_diffrn_reflns_limit_l_max 19
_diffrn_reflns_limit_l_min -13
_diffrn_reflns_number 8199
_diffrn_reflns_theta_full 19.00
_diffrn_reflns_theta_max 19.00
_diffrn_reflns_theta_min 1.66
_exptl_absorpt_coefficient_mu 0.111
_exptl_absorpt_correction_T_max 0.9978
_exptl_absorpt_correction_T_min 0.9465
_exptl_absorpt_correction_type numerical
_exptl_absorpt_process_details SADABS
_exptl_crystal_colour colourless
_exptl_crystal_density_diffrn 1.367
_exptl_crystal_density_meas 0
_exptl_crystal_density_method 'not measured'
_exptl_crystal_description lath
_exptl_crystal_F_000 1656
_exptl_crystal_size_max 0.50
_exptl_crystal_size_mid 0.10
_exptl_crystal_size_min 0.02
_refine_diff_density_max 0.570
_refine_diff_density_min -0.410
_refine_diff_density_rms 0.079
_refine_ls_abs_structure_details 'Flack H D (1983), Acta Cryst. A39, 876-881'
_refine_ls_abs_structure_Flack 0.00
_refine_ls_extinction_method none
_refine_ls_goodness_of_fit_ref 0.997
_refine_ls_hydrogen_treatment mixed
_refine_ls_matrix_type full
_refine_ls_number_parameters 225
_refine_ls_number_reflns 3077
_refine_ls_number_restraints 0
_refine_ls_restrained_S_all 0.997
_refine_ls_R_factor_all 0.1456
_refine_ls_R_factor_gt 0.0937
_refine_ls_shift/su_max 0.007
_refine_ls_shift/su_mean 0.000
_refine_ls_structure_factor_coef Fsqd
_refine_ls_weighting_details 'calc w=1/[\s^2^(Fo^2^)+(0.1292P)^2^+0.0000P] where P=(Fo^2^+2Fc^2^)/3'
_refine_ls_weighting_scheme calc
_refine_ls_wR_factor_gt 0.2260
_refine_ls_wR_factor_ref 0.2455
_reflns_number_gt 1815
_reflns_number_total 3077
_reflns_threshold_expression >2sigma(I)
_cod_data_source_file b313934d.txt
_cod_data_source_block mur01
_cod_depositor_comments
;
The following automatic conversions were performed:
'_symmetry_cell_setting' value 'Orthorhombic' changed to 'orthorhombic'
according to '/home/saulius/struct/CIF-dictionaries/cif_core.dic'
dictionary named 'cif_core.dic' version 2.4.1 from
2010-06-29.

'_exptl_absorpt_correction_type' value 'Numerical' changed to
'numerical' according to
'/home/saulius/struct/CIF-dictionaries/cif_core.dic' dictionary named
'cif_core.dic' version 2.4.1 from 2010-06-29.

Automatic conversion script
Id: cif_fix_enum 1527 2010-12-29 10:47:43Z saulius 
;
_cod_original_sg_symbol_H-M P2(1)2(1)2(1)
_cod_database_code 7102498

loop_
_symmetry_equiv_pos_as_xyz
'x, y, z'
'-x+1/2, -y, z+1/2'
'-x, y+1/2, -z+1/2'
'x+1/2, -y+1/2, -z'

loop_
_atom_site_label
_atom_site_type_symbol
_atom_site_fract_x
_atom_site_fract_y
_atom_site_fract_z
_atom_site_U_iso_or_equiv
_atom_site_adp_type
_atom_site_occupancy
_atom_site_symmetry_multiplicity
_atom_site_calc_flag
_atom_site_refinement_flags
O1 O 0.1917(7) 0.9381(6) 0.7542(5) 0.059(3) Uiso 1 1 d .
O2 O 0.3492(6) 1.0145(5) 0.8572(4) 0.037(2) Uiso 1 1 d .
O3 O 0.0522(6) 1.0538(5) 0.8424(4) 0.029(2) Uiso 1 1 d .
O4 O 0.0063(8) 1.1024(6) 0.7446(5) 0.064(3) Uiso 1 1 d .
O5 O 0.1617(6) 1.2342(5) 0.8383(4) 0.036(2) Uiso 1 1 d .
O6 O 0.0088(12) 1.2525(9) 0.8932(7) 0.123(5) Uiso 1 1 d .
O7 O 0.3311(7) 1.2295(5) 0.9364(4) 0.043(3) Uiso 1 1 d .
O8 O 0.4288(10) 1.3253(8) 0.8784(7) 0.100(4) Uiso 1 1 d .
O9 O 0.4387(7) 0.6604(6) 1.1502(5) 0.056(3) Uiso 1 1 d .
O10 O 0.4179(6) 0.8653(5) 1.0830(4) 0.038(2) Uiso 1 1 d .
O11 O 0.1987(7) 0.7602(5) 1.1787(4) 0.043(3) Uiso 1 1 d .
O12 O 0.1635(7) 0.6430(6) 1.1172(5) 0.055(3) Uiso 1 1 d .
O13 O 0.0910(7) 0.9144(5) 1.1264(4) 0.044(3) Uiso 1 1 d .
O14 O 0.0562(13) 0.9427(11) 1.2254(9) 0.154(6) Uiso 1 1 d .
O15 O 0.2415(7) 1.0561(6) 1.1070(4) 0.045(3) Uiso 1 1 d .
O16 O 0.1642(8) 1.0799(6) 1.0144(5) 0.068(3) Uiso 1 1 d .
N1 N 0.2337(8) 0.8360(7) 0.8262(5) 0.048(3) Uiso 1 1 d .
N2 N 0.4925(10) 1.0886(8) 0.9130(7) 0.059(4) Uiso 1 1 d .
N3 N 0.5451(12) 1.1017(9) 0.8672(8) 0.072(4) Uiso 1 1 d .
N4 N 0.5997(14) 1.1194(11) 0.8257(9) 0.111(6) Uiso 1 1 d .
N5 N 0.4139(8) 0.6865(6) 1.0467(5) 0.030(3) Uiso 1 1 d .
N6 N 0.4415(10) 1.0105(7) 1.0509(6) 0.052(3) Uiso 1 1 d .
N7 N 0.5404(13) 1.0066(8) 1.0498(7) 0.072(4) Uiso 1 1 d .
N8 N 0.6359(14) 1.0102(11) 1.0479(8) 0.111(6) Uiso 1 1 d .
C1 C 0.2777(9) 0.8061(8) 0.8865(6) 0.024(3) Uiso 1 1 d .
C2 C 0.2128(11) 0.7507(7) 0.9215(6) 0.033(4) Uiso 1 1 d .
H2 H 0.1402 0.7374 0.9091 0.040 Uiso 1 1 calc R
C3 C 0.2573(9) 0.7141(7) 0.9761(6) 0.024(3) Uiso 1 1 d .
H3 H 0.2132 0.6773 1.0009 0.029 Uiso 1 1 calc R
C4 C 0.3637(9) 0.7313(7) 0.9937(6) 0.023(3) Uiso 1 1 d .
C5 C 0.4298(10) 0.7875(8) 0.9581(6) 0.033(4) Uiso 1 1 d .
H5 H 0.5024 0.8006 0.9704 0.039 Uiso 1 1 calc R
C6 C 0.3844(10) 0.8247(8) 0.9025(7) 0.038(4) Uiso 1 1 d .
H6 H 0.4277 0.8615 0.8773 0.045 Uiso 1 1 calc R
C7 C 0.2163(12) 0.7645(10) 0.7786(7) 0.070(5) Uiso 1 1 d .
H7A H 0.2276 0.7075 0.7979 0.105 Uiso 1 1 calc R
H7B H 0.2686 0.7720 0.7449 0.105 Uiso 1 1 calc R
H7C H 0.1416 0.7680 0.7625 0.105 Uiso 1 1 calc R
C8 C 0.2218(10) 0.9182(9) 0.8099(7) 0.039(4) Uiso 1 1 d .
C9 C 0.2333(8) 0.9943(7) 0.8548(6) 0.023(3) Uiso 1 1 d .
H9 H 0.2079 0.9756 0.8965 0.028 Uiso 1 1 calc R
C10 C 0.1687(8) 1.0753(7) 0.8346(6) 0.023(3) Uiso 1 1 d .
H10 H 0.1836 1.0870 0.7902 0.028 Uiso 1 1 calc R
C11 C 0.1952(10) 1.1559(8) 0.8716(6) 0.034(4) Uiso 1 1 d .
H11 H 0.1549 1.1534 0.9116 0.041 Uiso 1 1 calc R
C12 C 0.3164(9) 1.1669(7) 0.8843(6) 0.032(4) Uiso 1 1 d .
H12 H 0.3536 1.1901 0.8468 0.038 Uiso 1 1 calc R
C13 C 0.3716(9) 1.0833(7) 0.9046(6) 0.028(4) Uiso 1 1 d .
H13 H 0.3382 1.0644 0.9444 0.034 Uiso 1 1 calc R
C14 C -0.0223(11) 1.0693(9) 0.7948(7) 0.044(4) Uiso 1 1 d .
C15 C -0.1365(10) 1.0479(9) 0.8138(7) 0.055(4) Uiso 1 1 d .
H15A H -0.1357 1.0226 0.8552 0.083 Uiso 1 1 calc R
H15B H -0.1680 1.0060 0.7849 0.083 Uiso 1 1 calc R
H15C H -0.1807 1.1011 0.8140 0.083 Uiso 1 1 calc R
C16 C 0.0715(13) 1.2763(10) 0.8534(9) 0.067(5) Uiso 1 1 d .
C17 C 0.0483(11) 1.3579(9) 0.8136(7) 0.060(5) Uiso 1 1 d .
H17A H 0.1081 1.3661 0.7841 0.090 Uiso 1 1 calc R
H17B H 0.0427 1.4092 0.8401 0.090 Uiso 1 1 calc R
H17C H -0.0206 1.3498 0.7912 0.090 Uiso 1 1 calc R
C18 C 0.3806(12) 1.3077(10) 0.9263(8) 0.057(5) Uiso 1 1 d .
C19 C 0.3900(13) 1.3606(11) 0.9863(8) 0.080(5) Uiso 1 1 d .
H19A H 0.3452 1.3332 1.0183 0.121 Uiso 1 1 calc R
H19B H 0.3643 1.4201 0.9792 0.121 Uiso 1 1 calc R
H19C H 0.4666 1.3619 0.9997 0.121 Uiso 1 1 calc R
C20 C 0.4050(11) 0.7131(9) 1.1075(7) 0.044(4) Uiso 1 1 d .
C21 C 0.3679(9) 0.8012(8) 1.1269(6) 0.035(4) Uiso 1 1 d .
H21 H 0.3959 0.8133 1.1693 0.042 Uiso 1 1 calc R
C22 C 0.2421(9) 0.8113(8) 1.1267(6) 0.030(4) Uiso 1 1 d .
H22 H 0.2111 0.7895 1.0870 0.036 Uiso 1 1 calc R
C23 C 0.2062(9) 0.9064(8) 1.1379(6) 0.032(4) Uiso 1 1 d .
H23 H 0.2226 0.9234 1.1813 0.039 Uiso 1 1 calc R
C24 C 0.2655(10) 0.9680(8) 1.0934(7) 0.031(4) Uiso 1 1 d .
H24 H 0.2415 0.9549 1.0505 0.037 Uiso 1 1 calc R
C25 C 0.3888(10) 0.9525(8) 1.0987(7) 0.047(4) Uiso 1 1 d .
H25 H 0.4156 0.9675 1.1409 0.056 Uiso 1 1 calc R
C26 C 0.1629(11) 0.6776(9) 1.1658(8) 0.046(4) Uiso 1 1 d .
C27 C 0.1204(12) 0.6349(11) 1.2260(8) 0.073(5) Uiso 1 1 d .
H27A H 0.1284 0.6760 1.2601 0.109 Uiso 1 1 calc R
H27B H 0.1628 0.5822 1.2346 0.109 Uiso 1 1 calc R
H27C H 0.0430 0.6196 1.2211 0.109 Uiso 1 1 calc R
C28 C 0.0159(14) 0.9342(11) 1.1738(10) 0.079(6) Uiso 1 1 d .
C29 C -0.1007(10) 0.9409(9) 1.1545(7) 0.054(4) Uiso 1 1 d .
H29A H -0.1066 0.9289 1.1104 0.081 Uiso 1 1 calc R
H29B H -0.1277 0.9998 1.1630 0.081 Uiso 1 1 calc R
H29C H -0.1445 0.8985 1.1774 0.081 Uiso 1 1 calc R
C30 C 0.1957(12) 1.1113(10) 1.0628(8) 0.055(4) Uiso 1 1 d .
C31 C 0.1925(13) 1.2030(10) 1.0851(8) 0.075(5) Uiso 1 1 d .
H31A H 0.2236 1.2059 1.1266 0.113 Uiso 1 1 calc R
H31B H 0.1166 1.2234 1.0861 0.113 Uiso 1 1 calc R
H31C H 0.2353 1.2400 1.0574 0.113 Uiso 1 1 calc R
C32 C 0.4557(12) 0.5970(9) 1.0325(7) 0.059(5) Uiso 1 1 d .
H32A H 0.4575 0.5886 0.9879 0.088 Uiso 1 1 calc R
H32B H 0.4073 0.5536 1.0512 0.088 Uiso 1 1 calc R
H32C H 0.5297 0.5904 1.0493 0.088 Uiso 1 1 calc R

loop_
_atom_type_symbol
_atom_type_description
_atom_type_scat_dispersion_real
_atom_type_scat_dispersion_imag
_atom_type_scat_source
C C 0.0033 0.0016 'International Tables Vol C Tables 4.2.6.8 and 6.1.1.4'
H H 0.0000 0.0000 'International Tables Vol C Tables 4.2.6.8 and 6.1.1.4'
N N 0.0061 0.0033 'International Tables Vol C Tables 4.2.6.8 and 6.1.1.4'
O O 0.0106 0.0060 'International Tables Vol C Tables 4.2.6.8 and 6.1.1.4'

loop_
_geom_angle_atom_site_label_1
_geom_angle_atom_site_label_2
_geom_angle_atom_site_label_3
_geom_angle
C9 O2 C13 110.7(8)
C14 O3 C10 120.4(10)
C16 O5 C11 120.9(11)
C18 O7 C12 119.8(11)
C25 O10 C21 111.1(9)
C26 O11 C22 116.8(11)
C28 O13 C23 121.8(12)
C30 O15 C24 121.3(11)
C8 N1 C1 124.7(12)
C8 N1 C7 119.5(12)
C1 N1 C7 115.3(10)
N3 N2 C13 116.0(13)
N4 N3 N2 174.7(18)
C20 N5 C4 125.1(10)
C20 N5 C32 119.5(12)
C4 N5 C32 114.1(11)
N7 N6 C25 114.2(13)
N8 N7 N6 174.4(18)
C6 C1 C2 121.8(13)
C6 C1 N1 120.0(12)
C2 C1 N1 117.7(11)
C1 C2 C3 118.7(12)
C1 C2 H2 120.6
C3 C2 H2 120.6
C4 C3 C2 121.1(12)
C4 C3 H3 119.5
C2 C3 H3 119.5
C3 C4 C5 120.2(12)
C3 C4 N5 121.2(11)
C5 C4 N5 118.3(10)
C4 C5 C6 118.7(12)
C4 C5 H5 120.7
C6 C5 H5 120.7
C1 C6 C5 119.4(13)
C1 C6 H6 120.3
C5 C6 H6 120.3
N1 C7 H7A 109.5
N1 C7 H7B 109.5
H7A C7 H7B 109.5
N1 C7 H7C 109.5
H7A C7 H7C 109.5
H7B C7 H7C 109.5
O1 C8 N1 120.3(13)
O1 C8 C9 116.1(11)
N1 C8 C9 123.4(13)
O2 C9 C8 106.0(9)
O2 C9 C10 109.8(9)
C8 C9 C10 112.9(10)
O2 C9 H9 109.4
C8 C9 H9 109.4
C10 C9 H9 109.4
O3 C10 C11 109.2(9)
O3 C10 C9 106.4(8)
C11 C10 C9 113.7(9)
O3 C10 H10 109.1
C11 C10 H10 109.1
C9 C10 H10 109.1
O5 C11 C10 110.5(9)
O5 C11 C12 105.8(10)
C10 C11 C12 113.4(10)
O5 C11 H11 109.0
C10 C11 H11 109.0
C12 C11 H11 109.0
O7 C12 C11 109.1(9)
O7 C12 C13 105.7(9)
C11 C12 C13 113.2(10)
O7 C12 H12 109.6
C11 C12 H12 109.6
C13 C12 H12 109.6
N2 C13 O2 107.7(9)
N2 C13 C12 115.5(10)
O2 C13 C12 108.4(9)
N2 C13 H13 108.4
O2 C13 H13 108.4
C12 C13 H13 108.4
O4 C14 O3 122.2(12)
O4 C14 C15 126.3(13)
O3 C14 C15 111.4(13)
C14 C15 H15A 109.5
C14 C15 H15B 109.5
H15A C15 H15B 109.5
C14 C15 H15C 109.5
H15A C15 H15C 109.5
H15B C15 H15C 109.5
O6 C16 O5 123.9(16)
O6 C16 C17 121.8(16)
O5 C16 C17 114.1(14)
C16 C17 H17A 109.5
C16 C17 H17B 109.5
H17A C17 H17B 109.5
C16 C17 H17C 109.5
H17A C17 H17C 109.5
H17B C17 H17C 109.5
O8 C18 O7 123.0(16)
O8 C18 C19 124.6(15)
O7 C18 C19 111.1(15)
C18 C19 H19A 109.5
C18 C19 H19B 109.5
H19A C19 H19B 109.5
C18 C19 H19C 109.5
H19A C19 H19C 109.5
H19B C19 H19C 109.5
O9 C20 N5 118.3(12)
O9 C20 C21 117.3(13)
N5 C20 C21 124.2(13)
C20 C21 O10 106.9(10)
C20 C21 C22 113.2(11)
O10 C21 C22 109.7(10)
C20 C21 H21 109.0
O10 C21 H21 109.0
C22 C21 H21 109.0
O11 C22 C23 106.2(10)
O11 C22 C21 107.6(10)
C23 C22 C21 112.2(10)
O11 C22 H22 110.3
C23 C22 H22 110.3
C21 C22 H22 110.3
O13 C23 C24 107.4(10)
O13 C23 C22 109.4(10)
C24 C23 C22 110.4(10)
O13 C23 H23 109.9
C24 C23 H23 109.9
C22 C23 H23 109.9
O15 C24 C25 109.7(10)
O15 C24 C23 111.1(10)
C25 C24 C23 108.7(11)
O15 C24 H24 109.1
C25 C24 H24 109.1
C23 C24 H24 109.1
O10 C25 N6 106.3(11)
O10 C25 C24 112.0(11)
N6 C25 C24 106.0(11)
O10 C25 H25 110.8
N6 C25 H25 110.8
C24 C25 H25 110.8
O12 C26 O11 126.5(14)
O12 C26 C27 124.5(14)
O11 C26 C27 109.0(14)
C26 C27 H27A 109.5
C26 C27 H27B 109.5
H27A C27 H27B 109.5
C26 C27 H27C 109.5
H27A C27 H27C 109.5
H27B C27 H27C 109.5
O14 C28 O13 115.4(17)
O14 C28 C29 129(2)
O13 C28 C29 115.5(16)
C28 C29 H29A 109.5
C28 C29 H29B 109.5
H29A C29 H29B 109.5
C28 C29 H29C 109.5
H29A C29 H29C 109.5
H29B C29 H29C 109.5
O16 C30 O15 118.6(14)
O16 C30 C31 130.3(16)
O15 C30 C31 111.1(14)
C30 C31 H31A 109.5
C30 C31 H31B 109.5
H31A C31 H31B 109.5
C30 C31 H31C 109.5
H31A C31 H31C 109.5
H31B C31 H31C 109.5
N5 C32 H32A 109.5
N5 C32 H32B 109.5
H32A C32 H32B 109.5
N5 C32 H32C 109.5
H32A C32 H32C 109.5
H32B C32 H32C 109.5

loop_
_geom_bond_atom_site_label_1
_geom_bond_atom_site_label_2
_geom_bond_distance
O1 C8 1.278(14)
O2 C9 1.422(12)
O2 C13 1.472(13)
O3 C14 1.372(15)
O3 C10 1.442(12)
O4 C14 1.228(15)
O5 C16 1.292(16)
O5 C11 1.432(13)
O6 C16 1.188(18)
O7 C18 1.335(16)
O7 C12 1.467(13)
O8 C18 1.202(17)
O9 C20 1.273(15)
O10 C25 1.398(14)
O10 C21 1.472(14)
O11 C26 1.343(14)
O11 C22 1.446(13)
O12 C26 1.161(15)
O13 C28 1.385(18)
O13 C23 1.407(13)
O14 C28 1.21(2)
O15 C30 1.371(16)
O15 C24 1.386(13)
O16 C30 1.195(15)
N1 C8 1.292(15)
N1 C1 1.460(15)
N1 C7 1.492(16)
N2 N3 1.178(16)
N2 C13 1.461(15)
N3 N4 1.132(18)
N5 C20 1.359(16)
N5 C4 1.448(15)
N5 C32 1.468(15)
N6 N7 1.186(14)
N6 C25 1.484(16)
N7 N8 1.146(17)
C1 C6 1.352(15)
C1 C2 1.363(15)
C2 C3 1.394(15)
C2 H2 0.9300
C3 C4 1.353(14)
C3 H3 0.9300
C4 C5 1.384(15)
C5 C6 1.419(17)
C5 H5 0.9300
C6 H6 0.9300
C7 H7A 0.9600
C7 H7B 0.9600
C7 H7C 0.9600
C8 C9 1.498(17)
C9 C10 1.507(15)
C9 H9 0.9800
C10 C11 1.481(15)
C10 H10 0.9800
C11 C12 1.486(16)
C11 H11 0.9800
C12 C13 1.486(15)
C12 H12 0.9800
C13 H13 0.9800
C14 C15 1.463(16)
C15 H15A 0.9600
C15 H15B 0.9600
C15 H15C 0.9600
C16 C17 1.519(19)
C17 H17A 0.9600
C17 H17B 0.9600
C17 H17C 0.9600
C18 C19 1.51(2)
C19 H19A 0.9600
C19 H19B 0.9600
C19 H19C 0.9600
C20 C21 1.459(17)
C21 C22 1.514(16)
C21 H21 0.9800
C22 C23 1.513(16)
C22 H22 0.9800
C23 C24 1.504(16)
C23 H23 0.9800
C24 C25 1.500(16)
C24 H24 0.9800
C25 H25 0.9800
C26 C27 1.522(19)
C27 H27A 0.9600
C27 H27B 0.9600
C27 H27C 0.9600
C28 C29 1.460(19)
C29 H29A 0.9600
C29 H29B 0.9600
C29 H29C 0.9600
C30 C31 1.460(19)
C31 H31A 0.9600
C31 H31B 0.9600
C31 H31C 0.9600
C32 H32A 0.9600
C32 H32B 0.9600
C32 H32C 0.9600

loop_
_geom_torsion_atom_site_label_1
_geom_torsion_atom_site_label_2
_geom_torsion_atom_site_label_3
_geom_torsion_atom_site_label_4
_geom_torsion
C13 N2 N3 N4 130(19)
C25 N6 N7 N8 -141(20)
C8 N1 C1 C6 -64.1(16)
C7 N1 C1 C6 107.8(13)
C8 N1 C1 C2 123.8(14)
C7 N1 C1 C2 -64.3(14)
C6 C1 C2 C3 1.7(18)
N1 C1 C2 C3 173.6(10)
C1 C2 C3 C4 -1.5(17)
C2 C3 C4 C5 1.4(17)
C2 C3 C4 N5 -173.6(10)
C20 N5 C4 C3 -85.8(15)
C32 N5 C4 C3 80.9(14)
C20 N5 C4 C5 99.1(14)
C32 N5 C4 C5 -94.2(13)
C3 C4 C5 C6 -1.4(17)
N5 C4 C5 C6 173.8(10)
C2 C1 C6 C5 -1.7(19)
N1 C1 C6 C5 -173.4(11)
C4 C5 C6 C1 1.5(18)
C1 N1 C8 O1 173.9(11)
C7 N1 C8 O1 2.3(18)
C1 N1 C8 C9 -10.8(19)
C7 N1 C8 C9 177.6(10)
C13 O2 C9 C8 -174.7(9)
C13 O2 C9 C10 63.0(13)
O1 C8 C9 O2 -99.2(12)
N1 C8 C9 O2 85.4(14)
O1 C8 C9 C10 21.1(15)
N1 C8 C9 C10 -154.4(12)
C14 O3 C10 C11 106.2(12)
C14 O3 C10 C9 -130.7(11)
O2 C9 C10 O3 -171.6(10)
C8 C9 C10 O3 70.4(12)
O2 C9 C10 C11 -51.3(14)
C8 C9 C10 C11 -169.3(10)
C16 O5 C11 C10 102.6(13)
C16 O5 C11 C12 -134.2(12)
O3 C10 C11 O5 -80.5(12)
C9 C10 C11 O5 160.8(10)
O3 C10 C11 C12 160.8(10)
C9 C10 C11 C12 42.1(14)
C18 O7 C12 C11 -114.4(12)
C18 O7 C12 C13 123.5(12)
O5 C11 C12 O7 76.7(12)
C10 C11 C12 O7 -161.9(10)
O5 C11 C12 C13 -165.9(10)
C10 C11 C12 C13 -44.6(15)
N3 N2 C13 O2 55.4(15)
N3 N2 C13 C12 -65.8(17)
C9 O2 C13 N2 169.4(10)
C9 O2 C13 C12 -65.0(12)
O7 C12 C13 N2 -65.3(14)
C11 C12 C13 N2 175.3(11)
O7 C12 C13 O2 173.9(8)
C11 C12 C13 O2 54.5(14)
C10 O3 C14 O4 -0.8(18)
C10 O3 C14 C15 -176.5(9)
C11 O5 C16 O6 -3(2)
C11 O5 C16 C17 180.0(11)
C12 O7 C18 O8 -11(2)
C12 O7 C18 C19 -178.5(10)
C4 N5 C20 O9 169.4(11)
C32 N5 C20 O9 3.3(18)
C4 N5 C20 C21 -15.9(19)
C32 N5 C20 C21 178.1(11)
O9 C20 C21 O10 135.0(11)
N5 C20 C21 O10 -39.8(16)
O9 C20 C21 C22 -104.1(15)
N5 C20 C21 C22 81.1(16)
C25 O10 C21 C20 -178.8(11)
C25 O10 C21 C22 58.2(13)
C26 O11 C22 C23 143.7(10)
C26 O11 C22 C21 -96.1(12)
C20 C21 C22 O11 71.7(15)
O10 C21 C22 O11 -169.0(9)
C20 C21 C22 C23 -171.8(12)
O10 C21 C22 C23 -52.5(15)
C28 O13 C23 C24 -125.9(13)
C28 O13 C23 C22 114.2(14)
O11 C22 C23 O13 -73.0(13)
C21 C22 C23 O13 169.8(11)
O11 C22 C23 C24 169.0(10)
C21 C22 C23 C24 51.8(15)
C30 O15 C24 C25 117.0(13)
C30 O15 C24 C23 -122.7(12)
O13 C23 C24 O15 66.4(13)
C22 C23 C24 O15 -174.4(10)
O13 C23 C24 C25 -172.7(11)
C22 C23 C24 C25 -53.5(15)
C21 O10 C25 N6 -178.8(10)
C21 O10 C25 C24 -63.5(14)
N7 N6 C25 O10 -61.7(16)
N7 N6 C25 C24 179.0(12)
O15 C24 C25 O10 -177.6(11)
C23 C24 C25 O10 60.7(15)
O15 C24 C25 N6 -62.1(15)
C23 C24 C25 N6 176.2(10)
C22 O11 C26 O12 0.2(19)
C22 O11 C26 C27 -179.9(10)
C23 O13 C28 O14 -1(2)
C23 O13 C28 C29 179.6(11)
C24 O15 C30 O16 8.8(19)
C24 O15 C30 C31 -172.1(11)

loop_
_cod_related_entry_id
_cod_related_entry_database
_cod_related_entry_code
1 ChemSpider 21176508
